data_4502774
loop_
_publ_author_name
'Kennedy, Stuart'
'Dodgson, India E.'
'Beavers, Christine M.'
'Teat, Simon J.'
'Dalgarno, Scott J.'

_publ_section_title
;
 Pyridine Directed Assembly of Di-O-Alkyl-tris-p-Carboxylatocalix[4]arenes
;
_journal_issue 2
_journal_name_full 'Crystal Growth &amp; Design'
_journal_page_first 688
_journal_paper_doi 10.1021/cg200887d
_journal_volume 12
_journal_year 2012
_chemical_formula_sum 'C63 H68 N4 O10'
_chemical_formula_weight 1041.21
_chemical_name_common FINISHSRKRK702Pic
_chemical_name_systematic
;
 ?
;
_space_group_IT_number 2
_symmetry_cell_setting triclinic
_symmetry_space_group_name_Hall '-P 1'
_symmetry_space_group_name_H-M 'P -1'
_atom_sites_solution_hydrogens geom
_atom_sites_solution_primary direct
_atom_sites_solution_secondary difmap
_audit_creation_method SHELXL-97
_cell_angle_alpha 65.841(2)
_cell_angle_beta 85.056(2)
_cell_angle_gamma 88.842(2)
_cell_formula_units_Z 2
_cell_length_a 12.2231(14)
_cell_length_b 15.3839(18)
_cell_length_c 16.3647(19)
_cell_measurement_temperature 100(2)
_cell_volume 2796.8(6)
_computing_cell_refinement 'SAINT (Bruker, 1998)'
_computing_data_collection 'Apex II'
_computing_data_reduction 'SAINT (Bruker, 1998)'
_computing_molecular_graphics 'XSeed (Barbour, 2001)'
_computing_publication_material 'local program'
_computing_structure_refinement 'SHELXL-97 (Sheldrick, 1997)'
_computing_structure_solution 'SHELXS-97 (Sheldrick, 1990)'
_diffrn_ambient_temperature 100(2)
_diffrn_measured_fraction_theta_full 0.994
_diffrn_measured_fraction_theta_max 0.994
_diffrn_measurement_device_type 'Bruker Apex II CCD Diffractometer'
_diffrn_measurement_method '\w rotation with narrow frames'
_diffrn_radiation_monochromator 'silicon 111'
_diffrn_radiation_source 'Advanced Light Source station 11.3.1'
_diffrn_radiation_type synchrotron
_diffrn_radiation_wavelength 0.77490
_diffrn_reflns_av_R_equivalents 0.0349
_diffrn_reflns_av_sigmaI/netI 0.0376
_diffrn_reflns_limit_h_max 13
_diffrn_reflns_limit_h_min -13
_diffrn_reflns_limit_k_max 17
_diffrn_reflns_limit_k_min -17
_diffrn_reflns_limit_l_max 18
_diffrn_reflns_limit_l_min -18
_diffrn_reflns_number 23784
_diffrn_reflns_theta_full 25.50
_diffrn_reflns_theta_max 25.50
_diffrn_reflns_theta_min 2.99
_exptl_absorpt_coefficient_mu 0.084
_exptl_absorpt_correction_T_max 0.9983
_exptl_absorpt_correction_T_min 0.9884
_exptl_absorpt_correction_type multi-scan
_exptl_absorpt_process_details Bruker-SADABS
_exptl_crystal_colour Colourless
_exptl_crystal_density_diffrn 1.236
_exptl_crystal_density_method 'not measured'
_exptl_crystal_description Block
_exptl_crystal_F_000 1108
_exptl_crystal_size_max 0.14
_exptl_crystal_size_mid 0.05
_exptl_crystal_size_min 0.02
_refine_diff_density_max 0.829
_refine_diff_density_min -0.397
_refine_diff_density_rms 0.058
_refine_ls_extinction_method none
_refine_ls_goodness_of_fit_ref 1.027
_refine_ls_hydrogen_treatment constr
_refine_ls_matrix_type full
_refine_ls_number_parameters 766
_refine_ls_number_reflns 7980
_refine_ls_number_restraints 84
_refine_ls_restrained_S_all 1.027
_refine_ls_R_factor_all 0.1145
_refine_ls_R_factor_gt 0.0858
_refine_ls_shift/su_max 0.000
_refine_ls_shift/su_mean 0.000
_refine_ls_structure_factor_coef Fsqd
_refine_ls_weighting_details 'calc w=1/[\s^2^(Fo^2^)+(0.0921P)^2^+0.0000P] where P=(Fo^2^+2Fc^2^)/3'
_refine_ls_weighting_scheme calc
_refine_ls_wR_factor_gt 0.2314
_refine_ls_wR_factor_ref 0.2587
_reflns_number_gt 5680
_reflns_number_total 7980
_reflns_threshold_expression >2sigma(I)
_cod_data_source_file cg200887d_si_002.cif
_cod_data_source_block 62Pic
_cod_original_sg_symbol_H-M P-1
_cod_database_code 4502774

loop_
_symmetry_equiv_pos_as_xyz
'x, y, z'
'-x, -y, -z'

loop_
_atom_site_label
_atom_site_type_symbol
_atom_site_fract_x
_atom_site_fract_y
_atom_site_fract_z
_atom_site_U_iso_or_equiv
_atom_site_adp_type
_atom_site_occupancy
_atom_site_symmetry_multiplicity
_atom_site_calc_flag
_atom_site_refinement_flags
_atom_site_disorder_assembly
_atom_site_disorder_group
O8 O 0.8041(2) -0.0048(2) 0.43883(19) 0.0554(8) Uani 1 1 d . . .
O7 O 0.8701(2) 0.1055(2) 0.47857(19) 0.0520(7) Uani 1 1 d . . .
H7 H 0.9215 0.1086 0.4398 0.062 Uiso 1 1 calc R . .
O1 O 0.5614(2) -0.0325(2) 0.88691(19) 0.0608(9) Uani 1 1 d . . .
H1 H 0.5258 -0.0069 0.8415 0.073 Uiso 1 1 calc R . .
O5 O 1.0341(2) 0.1326(2) 0.8883(2) 0.0574(8) Uani 1 1 d . . .
O2 O 0.4364(2) -0.0034(2) 0.73921(18) 0.0521(7) Uani 1 1 d . . .
O3 O 0.4710(2) -0.2012(2) 0.83478(18) 0.0546(8) Uani 1 1 d . . .
H3 H 0.4804 -0.2285 0.8898 0.065 Uiso 1 1 calc R . .
C9 C 0.6945(3) 0.0862(3) 0.6013(2) 0.0378(9) Uani 1 1 d . . .
H9 H 0.7509 0.1316 0.5922 0.045 Uiso 1 1 calc R . .
O6 O 0.9903(3) 0.2202(2) 0.7497(2) 0.0653(9) Uani 1 1 d . . .
H6 H 1.0517 0.2461 0.7452 0.078 Uiso 1 1 calc R . .
C10 C 0.7018(3) 0.0313(3) 0.5518(2) 0.0375(9) Uani 1 1 d . . .
C13 C 0.5244(3) 0.0091(3) 0.6754(3) 0.0423(9) Uani 1 1 d . . .
C8 C 0.6062(3) 0.0759(3) 0.6641(3) 0.0411(9) Uani 1 1 d . . .
C38 C 0.7974(3) 0.0424(3) 0.4837(3) 0.0435(9) Uani 1 1 d . . .
C11 C 0.6200(3) -0.0361(3) 0.5667(2) 0.0414(9) Uani 1 1 d . . .
H11 H 0.6253 -0.0741 0.5331 0.050 Uiso 1 1 calc R . .
C12 C 0.5312(3) -0.0495(3) 0.6289(2) 0.0414(9) Uani 1 1 d . . .
C5 C 0.6848(3) 0.0944(3) 0.7933(3) 0.0431(9) Uani 1 1 d . . .
O4 O 0.5373(3) -0.2333(3) 1.0029(2) 0.0827(12) Uani 1 1 d . . .
C4 C 0.7863(3) 0.1386(3) 0.7802(3) 0.0413(9) Uani 1 1 d . . .
H4 H 0.8042 0.1938 0.7267 0.050 Uiso 1 1 calc R . .
C1 C 0.7365(4) -0.0239(3) 0.9365(3) 0.0543(11) Uani 1 1 d . . .
C37 C 0.9711(3) 0.1519(3) 0.8320(3) 0.0442(9) Uani 1 1 d . . .
C3 C 0.8631(3) 0.1034(3) 0.8444(3) 0.0424(9) Uani 1 1 d . . .
C6 C 0.6607(3) 0.0131(3) 0.8715(3) 0.0498(11) Uani 1 1 d . . .
C7 C 0.6041(3) 0.1333(3) 0.7214(3) 0.0508(10) Uani 1 1 d . . .
H7A H 0.6232 0.2008 0.6824 0.061 Uiso 1 1 calc R . .
H7B H 0.5291 0.1310 0.7504 0.061 Uiso 1 1 calc R . .
C2 C 0.8363(4) 0.0222(3) 0.9221(3) 0.0499(10) Uani 1 1 d . . .
H2 H 0.8878 -0.0019 0.9661 0.060 Uiso 1 1 calc R . .
C16 C 0.5253(3) -0.2844(3) 0.6585(3) 0.0498(10) Uani 1 1 d . . .
H16 H 0.5158 -0.2636 0.5963 0.060 Uiso 1 1 calc R . .
C15 C 0.4930(3) -0.2258(3) 0.7006(3) 0.0459(10) Uani 1 1 d . . .
O10 O 0.5750(4) -0.4097(3) 0.5742(3) 0.0866(11) Uani 1 1 d . . .
C20 C 0.5064(3) -0.2582(3) 0.7930(3) 0.0488(10) Uani 1 1 d . . .
C14 C 0.4471(3) -0.1290(3) 0.6487(3) 0.0502(10) Uani 1 1 d . . .
H14A H 0.3817 -0.1190 0.6838 0.060 Uiso 1 1 calc R . .
H14B H 0.4235 -0.1263 0.5914 0.060 Uiso 1 1 calc R . .
C18 C 0.5851(4) -0.4018(3) 0.7937(4) 0.0686(14) Uani 1 1 d . . .
H18 H 0.6172 -0.4619 0.8247 0.082 Uiso 1 1 calc R . .
C19 C 0.5540(4) -0.3464(3) 0.8403(3) 0.0612(12) Uani 1 1 d . . .
C27 C 0.6443(5) -0.2550(4) 0.9874(3) 0.0734(16) Uani 1 1 d . . .
C26 C 0.7284(5) -0.2021(4) 0.9976(3) 0.0724(16) Uani 1 1 d . . .
C29 C 0.3444(3) 0.0586(4) 0.7054(3) 0.0578(12) Uani 1 1 d . . .
H29A H 0.3186 0.0507 0.6531 0.069 Uiso 1 1 calc R . .
H29B H 0.3665 0.1261 0.6865 0.069 Uiso 1 1 calc R . .
O9 O 0.6577(4) -0.5045(3) 0.6940(4) 0.1135(16) Uani 1 1 d . . .
H9A H 0.6752 -0.5354 0.6629 0.136 Uiso 1 1 calc R . .
C17 C 0.5706(4) -0.3721(3) 0.7031(3) 0.0578(12) Uani 1 1 d . . .
C21 C 0.5713(5) -0.3802(4) 0.9395(3) 0.0817(17) Uani 1 1 d . . .
H21A H 0.5861 -0.4493 0.9644 0.098 Uiso 1 1 calc R . .
H21B H 0.5028 -0.3708 0.9716 0.098 Uiso 1 1 calc R . .
C25 C 0.8353(6) -0.2263(4) 0.9804(4) 0.0821(18) Uani 1 1 d . . .
H25 H 0.8944 -0.1912 0.9871 0.099 Uiso 1 1 calc R . .
C28 C 0.7099(5) -0.1157(4) 1.0191(3) 0.0751(16) Uani 1 1 d . . .
H28A H 0.6324 -0.1153 1.0421 0.090 Uiso 1 1 calc R . .
H28B H 0.7569 -0.1197 1.0669 0.090 Uiso 1 1 calc R . .
C39 C 0.6038(4) -0.4301(4) 0.6475(6) 0.0795(18) Uani 1 1 d . . .
C22 C 0.6661(5) -0.3283(4) 0.9574(3) 0.0784(18) Uani 1 1 d . . .
C34 C 0.3665(8) -0.2646(6) 1.1016(6) 0.146(4) Uani 1 1 d . . .
H34A H 0.3389 -0.2881 1.1657 0.175 Uiso 1 1 calc R . .
H34B H 0.3563 -0.1947 1.0746 0.175 Uiso 1 1 calc R . .
C31 C 0.2040(5) -0.0719(5) 0.8088(4) 0.0853(17) Uani 1 1 d . . .
H31A H 0.1809 -0.0763 0.7541 0.102 Uiso 1 1 calc R . .
H31B H 0.2618 -0.1196 0.8324 0.102 Uiso 1 1 calc R . .
C30 C 0.2539(5) 0.0295(6) 0.7824(5) 0.102(2) Uani 1 1 d . . .
H30A H 0.1944 0.0766 0.7650 0.123 Uiso 1 1 calc R . .
H30B H 0.2842 0.0318 0.8357 0.123 Uiso 1 1 calc R . .
C23 C 0.7745(6) -0.3485(4) 0.9407(4) 0.0911(19) Uani 1 1 d . . .
H23 H 0.7911 -0.3969 0.9199 0.109 Uiso 1 1 calc R . .
C32 C 0.1101(5) -0.0956(6) 0.8760(5) 0.103(2) Uani 1 1 d . . .
H32A H 0.1318 -0.0906 0.9302 0.154 Uiso 1 1 calc R . .
H32B H 0.0848 -0.1609 0.8911 0.154 Uiso 1 1 calc R . .
H32C H 0.0505 -0.0513 0.8518 0.154 Uiso 1 1 calc R . .
C24 C 0.8586(5) -0.2985(4) 0.9542(4) 0.094(2) Uani 1 1 d . . .
H24 H 0.9328 -0.3146 0.9452 0.113 Uiso 1 1 calc R . .
C35 C 0.2956(5) -0.3063(6) 1.0580(4) 0.098(2) Uani 1 1 d . . .
H35A H 0.3122 -0.2737 0.9921 0.118 Uiso 1 1 calc R . .
H35B H 0.3144 -0.3742 1.0762 0.118 Uiso 1 1 calc R . .
C33 C 0.4901(8) -0.2827(6) 1.0974(4) 0.139(4) Uani 1 1 d . . .
H33A H 0.5257 -0.2584 1.1361 0.167 Uiso 1 1 calc R . .
H33B H 0.5033 -0.3519 1.1193 0.167 Uiso 1 1 calc R . .
C36 C 0.1787(7) -0.3002(7) 1.0788(7) 0.144(4) Uani 1 1 d . . .
H36A H 0.1603 -0.3358 1.1435 0.217 Uiso 1 1 calc R . .
H36B H 0.1379 -0.3274 1.0457 0.217 Uiso 1 1 calc R . .
H36C H 0.1590 -0.2333 1.0614 0.217 Uiso 1 1 calc R . .
N1 N 0.9589(3) -0.1150(2) 0.6276(2) 0.0487(8) Uani 1 1 d . . .
C43 C 0.7900(3) -0.1914(3) 0.7026(3) 0.0508(10) Uani 1 1 d . . .
H43 H 0.7342 -0.2374 0.7114 0.061 Uiso 1 1 calc R . .
C42 C 0.7838(3) -0.1383(3) 0.7531(3) 0.0471(10) Uani 1 1 d . . .
H42 H 0.7231 -0.1460 0.7959 0.057 Uiso 1 1 calc R . .
C40 C 0.9529(3) -0.0644(3) 0.6771(3) 0.0455(10) Uani 1 1 d . . .
H40 H 1.0104 -0.0200 0.6683 0.055 Uiso 1 1 calc R . .
C41 C 0.8672(3) -0.0736(3) 0.7405(3) 0.0454(10) Uani 1 1 d . . .
H41 H 0.8654 -0.0364 0.7748 0.055 Uiso 1 1 calc R . .
C44 C 0.8780(3) -0.1777(3) 0.6386(3) 0.0493(10) Uani 1 1 d . . .
C45 C 0.8866(4) -0.2289(4) 0.5772(4) 0.0691(14) Uani 1 1 d . . .
H45A H 0.8880 -0.1823 0.5146 0.104 Uiso 1 1 calc R . .
H45B H 0.8232 -0.2721 0.5911 0.104 Uiso 1 1 calc R . .
H45C H 0.9543 -0.2656 0.5859 0.104 Uiso 1 1 calc R . .
C48 C 0.8043(5) -0.6719(4) 0.4705(4) 0.0703(14) Uani 1 1 d . . .
H48 H 0.8325 -0.7042 0.4349 0.084 Uiso 1 1 calc R . .
N2 N 0.7291(4) -0.5822(4) 0.5771(4) 0.0913(15) Uani 1 1 d . . .
C49 C 0.8727(5) -0.6444(4) 0.5183(4) 0.0708(14) Uani 1 1 d . . .
H49 H 0.9486 -0.6586 0.5160 0.085 Uiso 1 1 calc R . .
N4A N 0.8311(14) -0.3229(10) 0.2730(12) 0.057(3) Uani 0.50 1 d PU A 1
C53 C 0.2143(5) -0.3157(6) 0.8303(5) 0.0941(19) Uani 1 1 d . . .
H53 H 0.2733 -0.2811 0.8377 0.113 Uiso 1 1 calc R . .
C50 C 0.8335(5) -0.5976(3) 0.5684(3) 0.0673(13) Uani 1 1 d . . .
C55 C 0.0856(5) -0.3287(4) 0.7354(4) 0.0722(14) Uani 1 1 d . . .
H55 H 0.0555 -0.3036 0.6788 0.087 Uiso 1 1 calc R . .
C52 C 0.1762(7) -0.4001(5) 0.8984(6) 0.111(3) Uani 1 1 d . . .
H52 H 0.2056 -0.4242 0.9553 0.133 Uiso 1 1 calc R . .
C51 C 0.9048(6) -0.5642(4) 0.6207(4) 0.097(2) Uani 1 1 d . . .
H51A H 0.8864 -0.4986 0.6108 0.145 Uiso 1 1 calc R . .
H51B H 0.9822 -0.5667 0.6003 0.145 Uiso 1 1 calc R . .
H51C H 0.8924 -0.6056 0.6848 0.145 Uiso 1 1 calc R . .
C47 C 0.6986(5) -0.6526(4) 0.4747(5) 0.0904(19) Uani 1 1 d . . .
H47 H 0.6497 -0.6676 0.4401 0.108 Uiso 1 1 calc R . .
C63A C 0.7788(14) -0.3102(13) 0.4123(15) 0.070(6) Uani 0.50 1 d PU A 1
H63A H 0.8373 -0.3462 0.4487 0.106 Uiso 0.50 1 calc PR A 1
H63B H 0.7110 -0.3172 0.4512 0.106 Uiso 0.50 1 calc PR A 1
H63C H 0.8004 -0.2427 0.3821 0.106 Uiso 0.50 1 calc PR A 1
C46 C 0.6621(5) -0.6100(5) 0.5311(6) 0.115(3) Uani 1 1 d . . .
H46 H 0.5856 -0.5996 0.5378 0.138 Uiso 1 1 calc R . .
N3 N 0.0946(9) -0.4479(5) 0.8810(6) 0.189(4) Uani 1 1 d . . .
C62A C 0.7598(11) -0.3483(9) 0.3423(10) 0.056(3) Uani 0.50 1 d PU A 1
C54 C 0.1654(6) -0.2836(6) 0.7526(5) 0.109(2) Uani 1 1 d . . .
H54 H 0.1902 -0.2241 0.7068 0.130 Uiso 1 1 calc R . .
C56 C 0.0501(7) -0.4092(5) 0.7996(5) 0.115(3) Uani 1 1 d . . .
C58A C 0.8287(10) -0.3605(9) 0.2102(9) 0.065(3) Uani 0.50 1 d PU A 1
H58A H 0.8845 -0.3439 0.1619 0.078 Uiso 0.50 1 calc PR A 1
C61A C 0.6752(7) -0.4078(7) 0.3558(8) 0.065(3) Uani 0.50 1 d PU A 1
H61A H 0.6238 -0.4233 0.4069 0.078 Uiso 0.50 1 calc PR A 1
C59A C 0.7439(9) -0.4230(8) 0.2180(8) 0.069(3) Uani 0.50 1 d PU A 1
H59A H 0.7382 -0.4495 0.1752 0.083 Uiso 0.50 1 calc PR A 1
C60A C 0.6644(8) -0.4453(7) 0.2952(9) 0.074(3) Uani 0.50 1 d PU A 1
H60A H 0.6041 -0.4869 0.3033 0.088 Uiso 0.50 1 calc PR A 1
C57 C -0.0411(12) -0.4591(7) 0.7775(7) 0.219(7) Uani 1 1 d . . .
H57A H -0.1085 -0.4222 0.7720 0.328 Uiso 1 1 calc R . .
H57B H -0.0539 -0.5229 0.8257 0.328 Uiso 1 1 calc R . .
H57C H -0.0200 -0.4645 0.7207 0.328 Uiso 1 1 calc R . .
C61B C 0.6313(18) -0.3432(17) 0.3675(12) 0.167(6) Uani 0.50 1 d PU B 2
H61B H 0.5839 -0.3393 0.4150 0.200 Uiso 0.50 1 calc PR B 2
C60B C 0.5957(19) -0.3699(17) 0.3053(13) 0.177(6) Uani 0.50 1 d PU B 2
H60B H 0.5192 -0.3780 0.3038 0.213 Uiso 0.50 1 calc PR B 2
C59B C 0.677(2) -0.3875(19) 0.2364(14) 0.166(6) Uani 0.50 1 d PU B 2
H59B H 0.6596 -0.4242 0.2046 0.199 Uiso 0.50 1 calc PR B 2
C62B C 0.747(2) -0.3213(19) 0.3560(17) 0.146(6) Uani 0.50 1 d PU B 2
C58B C 0.7773(19) -0.3451(19) 0.2258(14) 0.155(7) Uani 0.50 1 d PU B 2
H58B H 0.8229 -0.3372 0.1732 0.187 Uiso 0.50 1 calc PR B 2
N4B N 0.819(2) -0.313(2) 0.283(2) 0.144(7) Uani 0.50 1 d PU B 2
C63B C 0.787(3) -0.288(2) 0.418(2) 0.139(10) Uani 0.50 1 d PU B 2
H63D H 0.8206 -0.3403 0.4657 0.209 Uiso 0.50 1 calc PR B 2
H63E H 0.7264 -0.2621 0.4439 0.209 Uiso 0.50 1 calc PR B 2
H63F H 0.8426 -0.2371 0.3857 0.209 Uiso 0.50 1 calc PR B 2

loop_
_atom_site_aniso_label
_atom_site_aniso_U_11
_atom_site_aniso_U_22
_atom_site_aniso_U_33
_atom_site_aniso_U_23
_atom_site_aniso_U_13
_atom_site_aniso_U_12
O8 0.0518(17) 0.082(2) 0.0470(16) -0.0410(17) -0.0024(13) -0.0062(15)
O7 0.0436(16) 0.0604(18) 0.0565(18) -0.0302(15) 0.0063(13) -0.0075(14)
O1 0.0525(18) 0.093(2) 0.0419(16) -0.0321(16) -0.0009(13) -0.0253(17)
O5 0.0577(18) 0.0610(18) 0.0555(18) -0.0222(15) -0.0219(15) -0.0065(14)
O2 0.0312(14) 0.080(2) 0.0462(16) -0.0265(15) -0.0045(12) 0.0046(13)
O3 0.0612(18) 0.0656(19) 0.0382(15) -0.0225(15) -0.0012(14) -0.0131(15)
C9 0.035(2) 0.041(2) 0.038(2) -0.0166(17) -0.0098(16) 0.0011(16)
O6 0.0536(18) 0.080(2) 0.0522(19) -0.0142(17) -0.0125(14) -0.0188(16)
C10 0.038(2) 0.045(2) 0.0308(19) -0.0151(17) -0.0092(15) 0.0028(17)
C13 0.036(2) 0.054(2) 0.039(2) -0.0202(19) -0.0090(17) 0.0047(18)
C8 0.036(2) 0.049(2) 0.044(2) -0.0241(19) -0.0126(17) 0.0064(17)
C38 0.042(2) 0.052(2) 0.038(2) -0.0189(19) -0.0084(17) -0.0006(19)
C11 0.045(2) 0.048(2) 0.037(2) -0.0218(18) -0.0123(18) 0.0011(18)
C12 0.037(2) 0.049(2) 0.038(2) -0.0165(18) -0.0117(17) 0.0020(17)
C5 0.038(2) 0.061(3) 0.044(2) -0.035(2) -0.0009(17) -0.0008(18)
O4 0.096(3) 0.106(3) 0.0332(17) -0.0150(17) 0.0049(17) -0.051(2)
C4 0.043(2) 0.049(2) 0.041(2) -0.0279(18) -0.0017(17) 0.0009(17)
C1 0.065(3) 0.067(3) 0.036(2) -0.025(2) -0.003(2) -0.020(2)
C37 0.046(2) 0.049(2) 0.044(2) -0.025(2) -0.0056(19) -0.0013(18)
C3 0.042(2) 0.051(2) 0.042(2) -0.027(2) -0.0075(17) -0.0015(18)
C6 0.050(2) 0.071(3) 0.041(2) -0.035(2) 0.0035(19) -0.016(2)
C7 0.039(2) 0.071(3) 0.060(3) -0.044(2) -0.0104(19) 0.009(2)
C2 0.061(3) 0.056(3) 0.040(2) -0.024(2) -0.0121(19) -0.008(2)
C16 0.041(2) 0.056(3) 0.057(3) -0.028(2) 0.0005(19) -0.0140(19)
C15 0.038(2) 0.049(2) 0.053(2) -0.022(2) -0.0033(18) -0.0097(18)
O10 0.088(3) 0.076(3) 0.106(3) -0.050(2) 0.005(2) -0.007(2)
C20 0.047(2) 0.052(2) 0.050(2) -0.023(2) -0.0045(19) -0.0123(19)
C14 0.042(2) 0.054(3) 0.058(3) -0.026(2) -0.0102(19) -0.0038(19)
C18 0.061(3) 0.043(3) 0.098(4) -0.023(3) -0.020(3) -0.010(2)
C19 0.070(3) 0.045(3) 0.060(3) -0.010(2) -0.013(2) -0.019(2)
C27 0.091(4) 0.067(3) 0.041(3) 0.002(2) -0.016(3) -0.040(3)
C26 0.089(4) 0.077(3) 0.035(2) -0.001(2) -0.022(2) -0.033(3)
C29 0.038(2) 0.079(3) 0.066(3) -0.039(3) -0.010(2) 0.011(2)
O9 0.110(3) 0.107(3) 0.165(4) -0.089(3) -0.061(3) 0.038(3)
C17 0.047(3) 0.053(3) 0.079(3) -0.032(3) -0.009(2) -0.008(2)
C21 0.106(4) 0.058(3) 0.064(3) -0.003(3) -0.025(3) -0.031(3)
C25 0.106(5) 0.059(3) 0.064(3) 0.000(3) -0.046(3) -0.015(3)
C28 0.103(4) 0.086(4) 0.038(2) -0.024(2) -0.006(2) -0.039(3)
C39 0.045(3) 0.048(3) 0.151(6) -0.042(4) -0.032(3) 0.001(2)
C22 0.110(5) 0.049(3) 0.053(3) 0.009(2) -0.037(3) -0.034(3)
C34 0.190(8) 0.132(6) 0.146(7) -0.109(6) 0.127(7) -0.100(6)
C31 0.092(4) 0.105(5) 0.070(4) -0.047(3) -0.008(3) -0.005(3)
C30 0.052(3) 0.161(7) 0.127(5) -0.092(5) -0.013(3) 0.037(4)
C23 0.098(5) 0.054(3) 0.099(5) -0.002(3) -0.045(4) 0.011(3)
C32 0.060(3) 0.160(7) 0.117(5) -0.087(5) -0.008(3) -0.001(4)
C24 0.085(4) 0.070(4) 0.101(5) 0.000(3) -0.049(4) 0.001(3)
C35 0.091(5) 0.129(6) 0.074(4) -0.043(4) 0.005(3) -0.008(4)
C33 0.192(9) 0.167(7) 0.034(3) -0.013(4) 0.000(4) -0.109(7)
C36 0.133(7) 0.155(7) 0.178(8) -0.114(7) 0.066(6) -0.053(6)
N1 0.0390(18) 0.056(2) 0.056(2) -0.0276(18) -0.0021(15) -0.0002(16)
C43 0.040(2) 0.051(2) 0.063(3) -0.024(2) -0.007(2) -0.0014(18)
C42 0.038(2) 0.054(2) 0.045(2) -0.016(2) -0.0036(18) 0.0055(19)
C40 0.039(2) 0.051(2) 0.049(2) -0.021(2) -0.0095(18) 0.0005(18)
C41 0.043(2) 0.049(2) 0.046(2) -0.0211(19) -0.0084(18) 0.0049(18)
C44 0.041(2) 0.049(2) 0.062(3) -0.027(2) -0.006(2) 0.0037(19)
C45 0.059(3) 0.076(3) 0.092(4) -0.056(3) -0.002(3) -0.004(2)
C48 0.080(4) 0.058(3) 0.080(4) -0.034(3) -0.017(3) 0.004(3)
N2 0.074(3) 0.086(3) 0.136(5) -0.070(3) -0.003(3) -0.003(3)
C49 0.072(3) 0.064(3) 0.085(4) -0.037(3) -0.016(3) 0.008(3)
N4A 0.060(5) 0.049(4) 0.043(5) 0.004(4) -0.019(4) -0.025(4)
C53 0.075(4) 0.121(6) 0.106(5) -0.064(5) -0.021(4) -0.003(4)
C50 0.080(4) 0.053(3) 0.068(3) -0.023(2) -0.007(3) -0.009(2)
C55 0.085(4) 0.074(4) 0.064(3) -0.030(3) -0.030(3) -0.003(3)
C52 0.148(6) 0.082(4) 0.126(6) -0.053(5) -0.082(5) 0.024(4)
C51 0.131(6) 0.079(4) 0.087(4) -0.035(3) -0.037(4) -0.008(4)
C47 0.083(4) 0.077(4) 0.140(6) -0.068(4) -0.036(4) 0.005(3)
C63A 0.042(7) 0.069(8) 0.073(10) -0.005(7) 0.012(8) 0.001(6)
C46 0.057(4) 0.122(6) 0.208(8) -0.108(6) -0.022(4) -0.001(3)
N3 0.275(11) 0.085(4) 0.196(8) -0.019(5) -0.153(8) -0.019(5)
C62A 0.042(4) 0.048(5) 0.054(6) 0.004(4) -0.006(4) -0.010(4)
C54 0.106(5) 0.134(6) 0.087(4) -0.043(4) -0.019(4) -0.028(4)
C56 0.161(7) 0.084(4) 0.111(5) -0.036(4) -0.075(5) -0.014(4)
C58A 0.059(5) 0.070(5) 0.053(5) -0.007(4) -0.024(4) -0.020(5)
C61A 0.038(4) 0.045(4) 0.080(6) 0.006(4) -0.004(4) -0.008(4)
C59A 0.060(5) 0.061(5) 0.078(6) -0.015(4) -0.032(4) -0.011(4)
C60A 0.049(5) 0.048(5) 0.093(6) 0.006(5) -0.020(4) -0.023(4)
C57 0.329(17) 0.141(8) 0.166(9) -0.019(7) -0.117(10) -0.120(10)
C61B 0.151(10) 0.197(11) 0.095(7) 0.012(8) -0.056(7) -0.092(9)
C60B 0.161(11) 0.202(11) 0.107(8) 0.012(9) -0.053(8) -0.096(9)
C59B 0.165(11) 0.202(11) 0.093(8) -0.009(9) -0.059(8) -0.090(10)
C62B 0.136(10) 0.176(11) 0.077(7) 0.011(8) -0.059(7) -0.089(9)
C58B 0.155(11) 0.189(11) 0.080(8) 0.001(8) -0.059(8) -0.078(10)
N4B 0.148(11) 0.175(11) 0.068(8) 0.006(8) -0.057(8) -0.078(9)
C63B 0.127(13) 0.174(18) 0.084(11) -0.009(12) -0.045(10) -0.069(13)

loop_
_atom_type_symbol
_atom_type_description
_atom_type_scat_dispersion_real
_atom_type_scat_dispersion_imag
_atom_type_scat_source
C C 0.0033 0.0016 'International Tables Vol C Tables 4.2.6.8 and 6.1.1.4'
H H 0.0000 0.0000 'International Tables Vol C Tables 4.2.6.8 and 6.1.1.4'
N N 0.0061 0.0033 'International Tables Vol C Tables 4.2.6.8 and 6.1.1.4'
O O 0.0106 0.0060 'International Tables Vol C Tables 4.2.6.8 and 6.1.1.4'

loop_
_geom_angle_atom_site_label_1
_geom_angle_atom_site_label_2
_geom_angle_atom_site_label_3
_geom_angle
C13 O2 C29 114.3(3)
C8 C9 C10 121.2(3)
C11 C10 C9 119.1(3)
C11 C10 C38 119.7(3)
C9 C10 C38 121.3(3)
O2 C13 C8 118.7(3)
O2 C13 C12 118.9(3)
C8 C13 C12 122.2(4)
C9 C8 C13 118.0(3)
C9 C8 C7 119.7(3)
C13 C8 C7 122.2(4)
O8 C38 O7 124.6(4)
O8 C38 C10 121.9(4)
O7 C38 C10 113.5(3)
C12 C11 C10 121.8(3)
C11 C12 C13 117.7(4)
C11 C12 C14 120.6(4)
C13 C12 C14 121.7(4)
C4 C5 C6 118.5(4)
C4 C5 C7 119.9(4)
C6 C5 C7 121.5(4)
C27 O4 C33 114.8(5)
C5 C4 C3 121.2(4)
C2 C1 C6 118.9(4)
C2 C1 C28 121.1(4)
C6 C1 C28 120.0(4)
O5 C37 O6 123.2(4)
O5 C37 C3 124.7(4)
O6 C37 C3 112.1(3)
C2 C3 C4 118.8(4)
C2 C3 C37 119.6(4)
C4 C3 C37 121.5(4)
O1 C6 C5 120.3(4)
O1 C6 C1 118.4(4)
C5 C6 C1 121.3(4)
C5 C7 C8 111.2(3)
C1 C2 C3 121.2(4)
C15 C16 C17 122.4(4)
C16 C15 C20 118.0(4)
C16 C15 C14 120.7(4)
C20 C15 C14 121.2(4)
O3 C20 C19 121.2(4)
O3 C20 C15 117.6(4)
C19 C20 C15 121.2(4)
C15 C14 C12 111.8(3)
C17 C18 C19 122.0(4)
C18 C19 C20 117.8(4)
C18 C19 C21 121.0(5)
C20 C19 C21 121.1(5)
O4 C27 C26 119.4(6)
O4 C27 C22 119.0(5)
C26 C27 C22 121.5(6)
C27 C26 C25 117.2(6)
C27 C26 C28 123.8(6)
C25 C26 C28 118.8(5)
O2 C29 C30 106.6(4)
C16 C17 C18 118.6(4)
C16 C17 C39 117.0(5)
C18 C17 C39 124.5(5)
C19 C21 C22 113.5(4)
C24 C25 C26 122.4(5)
C1 C28 C26 111.2(4)
O10 C39 O9 126.8(6)
O10 C39 C17 122.4(5)
O9 C39 C17 110.6(6)
C23 C22 C27 118.4(5)
C23 C22 C21 121.3(6)
C27 C22 C21 120.3(6)
C35 C34 C33 118.7(6)
C32 C31 C30 113.8(5)
C29 C30 C31 114.0(5)
C24 C23 C22 120.3(6)
C25 C24 C23 120.1(7)
C36 C35 C34 114.8(6)
O4 C33 C34 108.9(6)
C40 N1 C44 119.4(3)
C42 C43 C44 119.8(4)
C43 C42 C41 119.0(4)
N1 C40 C41 122.9(4)
C40 C41 C42 118.3(4)
N1 C44 C43 120.5(4)
N1 C44 C45 116.8(4)
C43 C44 C45 122.7(4)
C47 C48 C49 119.1(5)
C50 N2 C46 118.0(5)
C50 C49 C48 120.9(5)
C62A N4A C58A 121.6(14)
C54 C53 C52 118.1(6)
N2 C50 C49 120.9(5)
N2 C50 C51 115.8(5)
C49 C50 C51 123.2(6)
C56 C55 C54 117.1(6)
N3 C52 C53 117.4(6)
C48 C47 C46 117.5(5)
N2 C46 C47 123.4(6)
C52 N3 C56 120.1(7)
N4A C62A C61A 123.6(14)
N4A C62A C63A 116.5(13)
C61A C62A C63A 119.8(13)
C55 C54 C53 124.9(7)
C55 C56 N3 122.3(6)
C55 C56 C57 115.7(6)
N3 C56 C57 121.9(7)
N4A C58A C59A 119.3(12)
C62A C61A C60A 118.5(11)
C58A C59A C60A 116.0(11)
C61A C60A C59A 120.8(9)
C60B C61B C62B 114(2)
C61B C60B C59B 121.1(19)
C58B C59B C60B 113(2)
N4B C62B C61B 127(2)
N4B C62B C63B 116(2)
C61B C62B C63B 116(3)
C59B C58B N4B 127(3)
C58B N4B C62B 114(2)

loop_
_geom_bond_atom_site_label_1
_geom_bond_atom_site_label_2
_geom_bond_distance
O8 C38 1.223(5)
O7 C38 1.302(5)
O1 C6 1.366(5)
O5 C37 1.193(5)
O2 C13 1.391(5)
O2 C29 1.453(5)
O3 C20 1.360(5)
C9 C8 1.388(5)
C9 C10 1.386(5)
O6 C37 1.329(5)
C10 C11 1.389(5)
C10 C38 1.505(5)
C13 C8 1.394(5)
C13 C12 1.395(5)
C8 C7 1.529(5)
C11 C12 1.381(5)
C12 C14 1.525(5)
C5 C4 1.384(5)
C5 C6 1.389(6)
C5 C7 1.522(6)
O4 C27 1.372(7)
O4 C33 1.484(6)
C4 C3 1.401(5)
C1 C2 1.377(6)
C1 C6 1.403(6)
C1 C28 1.520(6)
C37 C3 1.486(6)
C3 C2 1.388(6)
C16 C15 1.376(6)
C16 C17 1.376(6)
C15 C20 1.408(6)
C15 C14 1.506(6)
O10 C39 1.193(7)
C20 C19 1.401(6)
C18 C17 1.388(7)
C18 C19 1.386(7)
C19 C21 1.521(7)
C27 C26 1.387(7)
C27 C22 1.415(8)
C26 C25 1.389(9)
C26 C28 1.516(8)
C29 C30 1.526(8)
O9 C39 1.292(7)
C17 C39 1.540(8)
C21 C22 1.534(7)
C25 C24 1.362(9)
C22 C23 1.385(9)
C34 C35 1.474(10)
C34 C33 1.532(13)
C31 C32 1.460(8)
C31 C30 1.560(9)
C23 C24 1.380(8)
C35 C36 1.450(10)
N1 C40 1.331(5)
N1 C44 1.344(5)
C43 C42 1.378(6)
C43 C44 1.390(6)
C42 C41 1.382(6)
C40 C41 1.375(6)
C44 C45 1.506(6)
C48 C47 1.322(8)
C48 C49 1.373(7)
N2 C50 1.300(7)
N2 C46 1.343(8)
C49 C50 1.351(7)
N4A C62A 1.30(2)
N4A C58A 1.37(2)
C53 C54 1.351(9)
C53 C52 1.377(10)
C50 C51 1.504(7)
C55 C56 1.305(9)
C55 C54 1.321(8)
C52 N3 1.367(9)
C47 C46 1.376(9)
C63A C62A 1.52(3)
N3 C56 1.374(9)
C62A C61A 1.337(17)
C56 C57 1.514(10)
C58A C59A 1.391(16)
C61A C60A 1.354(17)
C59A C60A 1.451(19)
C61B C60B 1.35(3)
C61B C62B 1.44(3)
C60B C59B 1.54(4)
C59B C58B 1.36(3)
C62B N4B 1.38(4)
C62B C63B 1.44(4)
C58B N4B 1.36(3)
